data_2101569
loop_
_publ_author_name
'Kwei, G. H.'
'Lawson, A. C.'
'Larson, A. C.'
'Morosin, B.'
'Larson, E. M.'
'Canfield, P. C.'

_publ_section_title
;
 Structure of Ce~2~Pt~6~Ga~15~: interplanar disorder from the
 Ce~2~Ga~3~ layers
;
_journal_issue 4
_journal_name_full 'Acta Crystallographica Section B'
_journal_page_first 580
_journal_page_last 585
_journal_paper_doi 10.1107/S0108768196000481
_journal_volume 52
_journal_year 1996
_chemical_formula_sum 'Ce2 Ga15 Pt6'
_symmetry_cell_setting hexagonal
_symmetry_space_group_name_Hall '-P 6c 2c'
_symmetry_space_group_name_H-M 'P 63/m m c'
_cell_angle_alpha 90.0
_cell_angle_beta 90.0
_cell_angle_gamma 120.0
_cell_formula_units_Z 1.5
_cell_length_a 4.335(10)
_cell_length_b 4.335(10)
_cell_length_c 16.564(7)
_cell_volume 269.6(9)
_diffrn_radiation_type MoK\a
_diffrn_radiation_wavelength 0.71069
_cod_data_source_file vs0127.cif
_cod_data_source_block vs0127b
_cod_original_cell_volume 269.7(2)
_cod_database_code 2101569

loop_
_atom_site_label
_atom_site_fract_x
_atom_site_fract_y
_atom_site_fract_z
_atom_site_U_iso_or_equiv
_atom_site_occupancy
Ce 0.33333 0.66667 0.25 0.0072(8) 0.690(8)
Pt 0.66667 0.33333 0.39214(4) 0.0096(9) 1.0
Ga(1) 0.66667 0.33333 0.54631(12) 0.0109(5) 1.0
Ga(2) .0 .0 .36324(10) 0.0089(6) 1.0
Ga(3) 0.5304(5) -0.5304(5) 0.25 0.0052(10) 0.305(5)
